data_4077026
loop_
_publ_author_name
'Bleeke, John R.'
'Donnay, Edward'
'Rath, Nigam P.'

_publ_section_title
;
 Oxapentadienyl&#x2212;Rhodium&#x2212;Phosphine Chemistry1
;
_journal_issue 20
_journal_name_full Organometallics
_journal_page_first 4099
_journal_paper_doi 10.1021/om020429u
_journal_volume 21
_journal_year 2002
_chemical_formula_sum 'C13 H32 O P3 Rh'
_chemical_formula_weight 400.21
_chemical_name_systematic
; 
 ? 
;
_space_group_IT_number 33
_symmetry_cell_setting orthorhombic
_symmetry_space_group_name_Hall 'P 2c -2n'
_symmetry_space_group_name_H-M 'P n a 21'
_atom_sites_solution_hydrogens geom
_atom_sites_solution_primary direct
_atom_sites_solution_secondary difmap
_audit_creation_method SHELXL-97
_cell_angle_alpha 90.00
_cell_angle_beta 90.00
_cell_angle_gamma 90.00
_cell_formula_units_Z 4
_cell_length_a 19.1117(2)
_cell_length_b 8.2583(1)
_cell_length_c 12.0811(2)
_cell_measurement_reflns_used 9774
_cell_measurement_temperature 170(2)
_cell_measurement_theta_max 29.8
_cell_measurement_theta_min 2.7
_cell_volume 1906.76(4)
_computing_cell_refinement 'Bruker SMART'
_computing_data_collection 'Bruker SMART'
_computing_data_reduction 'Bruker SAINT'
_computing_molecular_graphics 'Bruker-SHELXTL (Sheldrick, 2000)'
_computing_publication_material 'Bruker-SHELXTL (Sheldrick, 2000)'
_computing_structure_refinement 'Bruker-SHELXTL (Sheldrick, 2000)'
_computing_structure_solution 'Bruker-SHELXTL (Sheldrick, 2000)'
_diffrn_ambient_temperature 170(2)
_diffrn_measured_fraction_theta_full 0.999
_diffrn_measured_fraction_theta_max 0.999
_diffrn_measurement_device_type 'CCD area detector'
_diffrn_measurement_method 'phi and omega scans'
_diffrn_radiation_monochromator graphite
_diffrn_radiation_source 'normal-focus sealed tube'
_diffrn_radiation_type MoK\a
_diffrn_radiation_wavelength 0.71073
_diffrn_reflns_av_R_equivalents 0.047
_diffrn_reflns_av_sigmaI/netI 0.0236
_diffrn_reflns_limit_h_max 26
_diffrn_reflns_limit_h_min -26
_diffrn_reflns_limit_k_max 11
_diffrn_reflns_limit_k_min -11
_diffrn_reflns_limit_l_max 16
_diffrn_reflns_limit_l_min -16
_diffrn_reflns_number 48874
_diffrn_reflns_theta_full 29.00
_diffrn_reflns_theta_max 29.00
_diffrn_reflns_theta_min 2.69
_exptl_absorpt_coefficient_mu 1.137
_exptl_absorpt_correction_T_max 0.8215
_exptl_absorpt_correction_T_min 0.7719
_exptl_absorpt_correction_type empirical
_exptl_absorpt_process_details sadabs
_exptl_crystal_colour orange
_exptl_crystal_density_diffrn 1.394
_exptl_crystal_density_meas ?
_exptl_crystal_density_method 'not measured'
_exptl_crystal_description irregular
_exptl_crystal_F_000 832
_exptl_crystal_size_max 0.24
_exptl_crystal_size_mid 0.22
_exptl_crystal_size_min 0.18
_refine_diff_density_max 0.613
_refine_diff_density_min -1.376
_refine_diff_density_rms 0.097
_refine_ls_abs_structure_details 'Flack H D (1983), Acta Cryst. A39, 876-881'
_refine_ls_abs_structure_Flack 0.45(7)
_refine_ls_extinction_method none
_refine_ls_goodness_of_fit_ref 1.137
_refine_ls_hydrogen_treatment mixed
_refine_ls_matrix_type full
_refine_ls_number_parameters 163
_refine_ls_number_reflns 5068
_refine_ls_number_restraints 4
_refine_ls_restrained_S_all 1.138
_refine_ls_R_factor_all 0.0475
_refine_ls_R_factor_gt 0.0402
_refine_ls_shift/su_max 0.000
_refine_ls_shift/su_mean 0.000
_refine_ls_structure_factor_coef Fsqd
_refine_ls_weighting_details 'calc w=1/[\s^2^(Fo^2^)+(0.0181P)^2^+4.6552P] where P=(Fo^2^+2Fc^2^)/3'
_refine_ls_weighting_scheme calc
_refine_ls_wR_factor_gt 0.0785
_refine_ls_wR_factor_ref 0.0809
_reflns_number_gt 4459
_reflns_number_total 5068
_reflns_threshold_expression >2sigma(I)
_cod_data_source_file om020429u.cif
_cod_data_source_block Compd5
_cod_depositor_comments
;
The following automatic conversions were performed:

'_symmetry_cell_setting' value 'Orthorhombic' changed to
'orthorhombic' according to
/home/saulius/struct/CIF-dictionaries/cif_core.dic dictionary named
'cif_core.dic' version 2.4.1 from 2010-06-29.

Automatic conversion script
Id: cif_fix_values 1715 2011-07-08 13:25:40Z adriana 

The following automatic conversions were performed:

'_exptl_crystal_density_meas' value 'no' was changed to '?' - the
value is perceived as not measured.

Automatic conversion script
Id: cif_fix_values 3008 2015-01-20 13:52:24Z robertas 
;
_cod_original_sg_symbol_H-M Pna2(1)
_cod_database_code 4077026

loop_
_symmetry_equiv_pos_as_xyz
'x, y, z'
'-x, -y, z+1/2'
'x+1/2, -y+1/2, z'
'-x+1/2, y+1/2, z+1/2'

loop_
_atom_site_label
_atom_site_type_symbol
_atom_site_fract_x
_atom_site_fract_y
_atom_site_fract_z
_atom_site_U_iso_or_equiv
_atom_site_adp_type
_atom_site_occupancy
_atom_site_symmetry_multiplicity
_atom_site_calc_flag
_atom_site_refinement_flags
Rh1 Rh 0.101586(13) 0.83792(3) 0.70501(15) 0.02262(7) Uani 1 1 d .
P1 P -0.00847(5) 0.73590(16) 0.7005(3) 0.0435(3) Uani 1 1 d .
P2 P 0.14894(14) 0.6939(3) 0.56085(10) 0.0381(6) Uani 1 1 d .
P3 P 0.14822(12) 0.6937(3) 0.85215(11) 0.0310(5) Uani 1 1 d .
O1 O 0.2778(2) 1.0257(6) 0.7035(12) 0.0955(15) Uani 1 1 d .
C1 C 0.0665(5) 1.0527(9) 0.6258(8) 0.083(3) Uani 1 1 d D
H1A H 0.0967 1.0968 0.5665 0.099 Uiso 1 1 calc R
H1B H 0.0159 1.0596 0.6091 0.099 Uiso 1 1 calc R
C2 C 0.0865(4) 1.0860(9) 0.7346(8) 0.088(5) Uani 1 1 d D
H2 H 0.0521 1.1253 0.7908 0.106 Uiso 1 1 calc R
C3 C 0.1577(3) 1.0612(6) 0.7619(5) 0.0582(17) Uani 1 1 d D
H3 H 0.1679 1.0640 0.8430 0.070 Uiso 1 1 calc R
C4 C 0.2165(4) 1.0467(7) 0.6949(10) 0.081(2) Uani 1 1 d D
H4 H 0.2039 1.0566 0.6191 0.097 Uiso 1 1 calc R
C11 C -0.0274(3) 0.5290(9) 0.7435(6) 0.074(2) Uani 1 1 d .
H11A H -0.0774 0.5073 0.7345 0.110 Uiso 1 1 calc R
H11B H -0.0143 0.5151 0.8213 0.110 Uiso 1 1 calc R
H11C H -0.0005 0.4534 0.6977 0.110 Uiso 1 1 calc R
C12 C -0.0723(3) 0.8424(13) 0.7826(7) 0.103(4) Uani 1 1 d .
H12A H -0.1181 0.7907 0.7739 0.155 Uiso 1 1 calc R
H12B H -0.0751 0.9553 0.7579 0.155 Uiso 1 1 calc R
H12C H -0.0584 0.8393 0.8607 0.155 Uiso 1 1 calc R
C13 C -0.0513(3) 0.7408(11) 0.5639(6) 0.073(2) Uani 1 1 d .
H13A H -0.0983 0.6944 0.5698 0.109 Uiso 1 1 calc R
H13B H -0.0236 0.6774 0.5110 0.109 Uiso 1 1 calc R
H13C H -0.0546 0.8530 0.5382 0.109 Uiso 1 1 calc R
C21 C 0.1348(9) 0.7802(18) 0.4213(9) 0.131(6) Uani 1 1 d .
H21A H 0.1583 0.7123 0.3661 0.197 Uiso 1 1 calc R
H21B H 0.1541 0.8900 0.4185 0.197 Uiso 1 1 calc R
H21C H 0.0846 0.7838 0.4054 0.197 Uiso 1 1 calc R
C22 C 0.2502(5) 0.6810(19) 0.5585(13) 0.117(5) Uani 1 1 d .
H22A H 0.2652 0.6152 0.4953 0.176 Uiso 1 1 calc R
H22B H 0.2668 0.6311 0.6273 0.176 Uiso 1 1 calc R
H22C H 0.2699 0.7901 0.5518 0.176 Uiso 1 1 calc R
C23 C 0.1313(6) 0.4895(14) 0.5423(12) 0.090(4) Uani 1 1 d .
H23A H 0.1569 0.4495 0.4776 0.136 Uiso 1 1 calc R
H23B H 0.0810 0.4743 0.5307 0.136 Uiso 1 1 calc R
H23C H 0.1460 0.4292 0.6082 0.136 Uiso 1 1 calc R
C31 C 0.2347(5) 0.7149(19) 0.8741(13) 0.130(7) Uani 1 1 d .
H31A H 0.2485 0.6509 0.9388 0.195 Uiso 1 1 calc R
H31B H 0.2456 0.8293 0.8873 0.195 Uiso 1 1 calc R
H31C H 0.2605 0.6770 0.8089 0.195 Uiso 1 1 calc R
C32 C 0.1396(9) 0.4711(11) 0.8584(12) 0.116(6) Uani 1 1 d .
H32A H 0.1623 0.4307 0.9258 0.173 Uiso 1 1 calc R
H32B H 0.1622 0.4228 0.7934 0.173 Uiso 1 1 calc R
H32C H 0.0900 0.4416 0.8593 0.173 Uiso 1 1 calc R
C33 C 0.1115(8) 0.7325(15) 0.9861(8) 0.120(6) Uani 1 1 d .
H33A H 0.1347 0.6638 1.0412 0.180 Uiso 1 1 calc R
H33B H 0.0613 0.7084 0.9849 0.180 Uiso 1 1 calc R
H33C H 0.1186 0.8466 1.0054 0.180 Uiso 1 1 calc R

loop_
_atom_site_aniso_label
_atom_site_aniso_U_11
_atom_site_aniso_U_22
_atom_site_aniso_U_33
_atom_site_aniso_U_23
_atom_site_aniso_U_13
_atom_site_aniso_U_12
Rh1 0.02455(12) 0.01924(11) 0.02407(11) 0.0029(3) -0.0046(3) -0.00009(10)
P1 0.0198(4) 0.0614(7) 0.0495(7) -0.0194(14) 0.0085(11) -0.0001(4)
P2 0.0515(15) 0.0393(12) 0.0236(11) -0.0141(10) 0.0056(9) 0.0023(11)
P3 0.0306(11) 0.0249(9) 0.0374(12) -0.0036(9) -0.0063(9) -0.0024(9)
O1 0.059(2) 0.100(3) 0.128(4) -0.002(9) -0.006(7) -0.050(2)
C1 0.091(6) 0.032(4) 0.125(9) 0.026(5) -0.014(5) 0.003(4)
C2 0.077(5) 0.023(3) 0.165(15) -0.020(5) -0.044(7) 0.006(3)
C3 0.103(5) 0.024(3) 0.048(3) -0.001(2) -0.008(3) -0.024(3)
C4 0.089(5) 0.045(3) 0.108(6) 0.026(6) -0.005(8) -0.041(3)
C11 0.049(3) 0.091(5) 0.081(5) -0.021(4) 0.018(3) -0.041(4)
C12 0.035(4) 0.165(10) 0.109(7) -0.071(7) 0.008(4) 0.021(5)
C13 0.028(3) 0.112(6) 0.079(5) -0.031(5) -0.027(3) 0.013(3)
C21 0.247(17) 0.118(10) 0.028(5) 0.001(5) 0.024(7) 0.015(10)
C22 0.030(5) 0.194(13) 0.127(9) -0.063(9) 0.020(5) -0.002(6)
C23 0.114(9) 0.060(7) 0.097(9) -0.028(6) 0.054(8) -0.011(6)
C31 0.028(4) 0.193(12) 0.169(12) 0.144(11) -0.046(6) -0.035(6)
C32 0.222(16) 0.013(3) 0.112(10) 0.030(5) -0.086(11) -0.015(6)
C33 0.219(13) 0.114(9) 0.027(4) 0.012(4) 0.017(6) 0.117(9)

loop_
_atom_type_symbol
_atom_type_description
_atom_type_scat_dispersion_real
_atom_type_scat_dispersion_imag
_atom_type_scat_source
C C 0.0033 0.0016 'International Tables Vol C Tables 4.2.6.8 and 6.1.1.4'
H H 0.0000 0.0000 'International Tables Vol C Tables 4.2.6.8 and 6.1.1.4'
O O 0.0106 0.0060 'International Tables Vol C Tables 4.2.6.8 and 6.1.1.4'
P P 0.1023 0.0942 'International Tables Vol C Tables 4.2.6.8 and 6.1.1.4'
Rh Rh -1.1178 0.9187 'International Tables Vol C Tables 4.2.6.8 and 6.1.1.4'

loop_
_geom_angle_atom_site_label_1
_geom_angle_atom_site_label_2
_geom_angle_atom_site_label_3
_geom_angle
C2 Rh1 C1 38.62(15)
C2 Rh1 C3 37.83(14)
C1 Rh1 C3 66.5(2)
C2 Rh1 P1 103.9(2)
C1 Rh1 P1 90.4(3)
C3 Rh1 P1 139.21(17)
C2 Rh1 P2 133.5(3)
C1 Rh1 P2 102.4(3)
C3 Rh1 P2 118.07(17)
P1 Rh1 P2 98.93(10)
C2 Rh1 P3 115.0(2)
C1 Rh1 P3 153.6(2)
C3 Rh1 P3 90.21(17)
P1 Rh1 P3 100.61(10)
P2 Rh1 P3 99.45(4)
C12 P1 C11 99.6(4)
C12 P1 C13 100.5(4)
C11 P1 C13 100.8(4)
C12 P1 Rh1 115.7(3)
C11 P1 Rh1 121.7(2)
C13 P1 Rh1 115.2(3)
C23 P2 C21 103.2(7)
C23 P2 C22 98.0(7)
C21 P2 C22 98.8(7)
C23 P2 Rh1 121.7(4)
C21 P2 Rh1 115.7(5)
C22 P2 Rh1 115.7(4)
C31 P3 C33 102.9(8)
C31 P3 C32 100.6(7)
C33 P3 C32 96.1(7)
C31 P3 Rh1 116.4(4)
C33 P3 Rh1 116.8(3)
C32 P3 Rh1 120.6(4)
C2 C1 Rh1 69.7(5)
C1 C2 C3 117.0(8)
C1 C2 Rh1 71.6(6)
C3 C2 Rh1 76.5(4)
C4 C3 C2 130.9(7)
C4 C3 Rh1 97.9(4)
C2 C3 Rh1 65.7(4)
O1 C4 C3 139.3(13)

loop_
_geom_bond_atom_site_label_1
_geom_bond_atom_site_label_2
_geom_bond_distance
Rh1 C2 2.100(8)
Rh1 C1 2.124(8)
Rh1 C3 2.240(5)
Rh1 P1 2.2665(10)
Rh1 P2 2.295(2)
Rh1 P3 2.318(2)
P1 C12 1.801(7)
P1 C11 1.822(7)
P1 C13 1.843(7)
P2 C23 1.736(11)
P2 C21 1.850(12)
P2 C22 1.939(11)
P3 C31 1.683(10)
P3 C33 1.792(10)
P3 C32 1.848(9)
O1 C4 1.189(8)
C1 C2 1.397(5)
C2 C3 1.413(5)
C3 C4 1.390(5)
